data_9004126
loop_
_publ_author_name
'Sabelli, C.'
'Stoppioni, A.'

_publ_section_title
;
 Refinement of the crystal structure of hydroboracite
;
_journal_name_full 'The Canadian Mineralogist'
_journal_page_first 75
_journal_page_last 80
_journal_volume 16
_journal_year 1978
_chemical_formula_sum 'B6 Ca H12 Mg O17'
_chemical_name_mineral Hydroboracite
_space_group_IT_number 13
_symmetry_space_group_name_Hall '-P 2yc'
_symmetry_space_group_name_H-M 'P 1 2/c 1'
_cell_angle_alpha 90
_cell_angle_beta 102.59
_cell_angle_gamma 90
_cell_formula_units_Z 2
_cell_length_a 11.769
_cell_length_b 6.684
_cell_length_c 8.235
_cell_volume 632.222
_database_code_amcsd 0005149
_exptl_crystal_density_diffrn 2.171
_cod_original_formula_sum 'Mg Ca O17 B6 H12'
_cod_database_code 9004126

loop_
_space_group_symop_operation_xyz
x,y,z
x,-y,1/2+z
-x,y,1/2-z
-x,-y,-z

loop_
_atom_site_aniso_label
_atom_site_aniso_U_11
_atom_site_aniso_U_22
_atom_site_aniso_U_33
_atom_site_aniso_U_12
_atom_site_aniso_U_13
_atom_site_aniso_U_23
Mg 0.00822 0.00822 0.01253 -0.00241 0.00290 -0.00044
Ca 0.00521 0.00813 0.00733 0.00000 0.00299 0.00000
OW1 0.01176 0.01369 0.01437 0.00000 0.00566 0.00000
OW2 0.01497 0.01401 0.02454 0.00191 0.00758 0.00218
O-h3 0.01029 0.01322 0.01577 -0.00292 0.00617 -0.00574
O4 0.01089 0.01161 0.00972 -0.00288 0.00613 -0.00131
O5 0.00996 0.01365 0.01149 0.00268 0.00542 0.00365
O6 0.00902 0.01224 0.00975 -0.00074 0.00341 0.00041
O7 0.00936 0.01290 0.01198 -0.00253 0.00528 -0.00297
O-h8 0.01751 0.01209 0.01417 -0.00082 0.00313 0.00395
O-h9 0.00962 0.01186 0.01623 -0.00280 0.00449 -0.00337
B1 0.00876 0.00923 0.00710 -0.00093 0.00168 0.00011
B2 0.00802 0.00899 0.00975 -0.00047 0.00327 -0.00041
B3 0.00742 0.00991 0.00671 0.00210 0.00192 0.00193

loop_
_atom_site_label
_atom_site_fract_x
_atom_site_fract_y
_atom_site_fract_z
_atom_site_U_iso_or_equiv
_atom_site_type_symbol
_atom_site_attached_hydrogens
Mg 0.00000 0.00000 0.00000 0.00950 Mg 0
Ca 0.50000 0.47388 0.25000 0.00659 Ca 0
OW1 0.00000 0.12380 0.25000 0.01279 O 0
OW2 0.05040 0.27720 0.59660 0.01735 O 0
O-h3 0.16670 0.90610 0.53590 0.01254 O 0
O4 0.19100 0.34190 0.24680 0.01013 O 0
O5 0.17580 0.55150 0.46780 0.01127 O 0
O6 0.34870 0.72990 0.60520 0.01013 O 0
O7 0.32660 0.61140 0.32090 0.01102 O 0
O-h8 0.35440 0.96720 0.39360 0.01469 O 0
O-h9 0.50930 0.71600 0.47170 0.01229 O 0
B1 0.22510 0.71250 0.59120 0.00836 B 0
B2 0.38480 0.76140 0.44800 0.00874 B 0
B3 0.23250 0.50390 0.34360 0.00798 B 0
H1 0.06400 0.19700 0.24900 0.05699 H 0
H2 0.09200 0.37000 0.55400 0.05699 H 0
H3 -0.02500 0.33500 0.57500 0.05699 H 0
H4 0.23000 0.92700 0.48900 0.05699 H 0
H5 0.35300 0.06900 0.29800 0.05699 H 0
H6 0.44600 0.17900 0.48300 0.05699 H 0

loop_
_cod_changelog_entry_id
_cod_changelog_entry_author
_cod_changelog_entry_date
_cod_changelog_entry_text
1
;cod-tools version 3.8.0
Id: cif_guess_AMCSD_atom_types 9574 2023-05-10 09:00:05Z saulius
;
2023-05-10T18:48:42+03:00
;Derived atom types and hydrogen counts
from atom names that follow the AMCSD naming convention
(Wat == water, O-H == hydroxyl).
;
2
;cod-tools version 3.10.1
Id: cif_fix_AMCSD_aniso_labels 10200 2024-08-01 14:09:44Z saulius
;
2024-08-02T12:20:30+03:00
;Changed the following '_atom_site_aniso_label' values:
'Oh3' -> 'O-h3'
'Oh8' -> 'O-h8'
'Oh9' -> 'O-h9'
;

loop_
_cod_related_entry_id
_cod_related_entry_database
_cod_related_entry_code
1 AMCSD 0005149
